data_4309815
loop_
_publ_author_name
'Jian-Hao Zhou'
'Ru-Mei Cheng'
'You Song'
'Yi-Zhi Li'
'Zhi Yu'
'Xue-Tai Chen'
'Zi-Ling Xue'
'Xiao-Zeng You'

_publ_section_title
;
Syntheses, Structures, and Magnetic Properties of Unusual Nonlinear
Polynuclear Copper(II) Complexes Containing Derivatives of 1,2,4-Triazole
and Pivalate Ligands
;
_journal_name_full 'Inorganic Chemistry'
_journal_page_first 8011
_journal_page_last 8022
_journal_paper_doi 10.1021/ic050475x
_journal_volume 44
_journal_year 2005
_chemical_formula_moiety '2(C37 H74 Cu3 N8 O13), 11(H2 O)'
_chemical_formula_sum 'C74 H170 Cu6 N16 O37'
_chemical_formula_weight 2257.50
_chemical_name_systematic
; 
 ? 
;
_space_group_IT_number 14
_symmetry_cell_setting monoclinic
_symmetry_space_group_name_Hall '-P 2ybc'
_symmetry_space_group_name_H-M 'P 1 21/c 1'
_atom_sites_solution_hydrogens geom
_atom_sites_solution_primary direct
_atom_sites_solution_secondary difmap
_audit_creation_method SHELXL-97
_cell_angle_alpha 90.00
_cell_angle_beta 96.132(3)
_cell_angle_gamma 90.00
_cell_formula_units_Z 2
_cell_length_a 13.176(2)
_cell_length_b 22.736(4)
_cell_length_c 19.606(3)
_cell_measurement_reflns_used 900
_cell_measurement_temperature 293(2)
_cell_measurement_theta_max 22.35
_cell_measurement_theta_min 2.47
_cell_volume 5839.8(16)
_computing_cell_refinement SMART
_computing_data_collection 'SMART (Bruker, 2000)'
_computing_data_reduction 'SAINT (Bruker, 2000)'
_computing_molecular_graphics SHELXTL
_computing_publication_material SHELXTL
_computing_structure_refinement SHELXTL
_computing_structure_solution 'SHELXTL (Bruker, 2000)'
_diffrn_ambient_temperature 293(2)
_diffrn_measured_fraction_theta_full 0.992
_diffrn_measured_fraction_theta_max 0.992
_diffrn_measurement_device_type 'Bruker Smart Apex CCD area detector'
_diffrn_measurement_method 'phi and omega scans'
_diffrn_radiation_monochromator graphite
_diffrn_radiation_source 'sealed tube'
_diffrn_radiation_type MoK\a
_diffrn_radiation_wavelength 0.71073
_diffrn_reflns_av_R_equivalents 0.0338
_diffrn_reflns_av_sigmaI/netI 0.0413
_diffrn_reflns_limit_h_max 15
_diffrn_reflns_limit_h_min -16
_diffrn_reflns_limit_k_max 28
_diffrn_reflns_limit_k_min -26
_diffrn_reflns_limit_l_max 23
_diffrn_reflns_limit_l_min -24
_diffrn_reflns_number 31017
_diffrn_reflns_theta_full 26.00
_diffrn_reflns_theta_max 26.00
_diffrn_reflns_theta_min 1.79
_exptl_absorpt_coefficient_mu 1.149
_exptl_absorpt_correction_T_max 0.8027
_exptl_absorpt_correction_T_min 0.7100
_exptl_absorpt_correction_type multi-scan
_exptl_absorpt_process_details '(SADABS; Bruker, 2000)'
_exptl_crystal_colour blue
_exptl_crystal_density_diffrn 1.284
_exptl_crystal_density_method 'not measured'
_exptl_crystal_description plane
_exptl_crystal_F_000 2392
_exptl_crystal_size_max 0.32
_exptl_crystal_size_mid 0.25
_exptl_crystal_size_min 0.20
_refine_diff_density_max 0.223
_refine_diff_density_min -0.430
_refine_diff_density_rms 0.054
_refine_ls_extinction_method none
_refine_ls_goodness_of_fit_ref 0.999
_refine_ls_hydrogen_treatment constr
_refine_ls_matrix_type full
_refine_ls_number_parameters 651
_refine_ls_number_reflns 11386
_refine_ls_number_restraints 0
_refine_ls_restrained_S_all 0.999
_refine_ls_R_factor_all 0.0684
_refine_ls_R_factor_gt 0.0494
_refine_ls_shift/su_max 0.002
_refine_ls_shift/su_mean 0.000
_refine_ls_structure_factor_coef Fsqd
_refine_ls_weighting_details 'calc w=1/[\s^2^(Fo^2^)+(0.07P)^2^+1.88P] where P=(Fo^2^+2Fc^2^)/3'
_refine_ls_weighting_scheme calc
_refine_ls_wR_factor_gt 0.1163
_refine_ls_wR_factor_ref 0.1231
_reflns_number_gt 9050
_reflns_number_total 11386
_reflns_threshold_expression >2sigma(I)
_cod_data_source_file ic050475xsi20050331_052028.cif
_cod_data_source_block kl
_cod_depositor_comments
;
The following automatic conversions were performed:
'_symmetry_cell_setting' value 'Monoclinic' changed to 'monoclinic'
according to '/home/saulius/struct/CIF-dictionaries/cif_core.dic'
dictionary named 'cif_core.dic' version 2.4.1 from 2010-06-29.

Automatic conversion script
Id: cif_fix_enum 1527 2010-12-29 10:47:43Z saulius 
;
_cod_original_cell_volume 5839.7(16)
_cod_original_sg_symbol_H-M 'P 21/c'
_cod_database_code 4309815

loop_
_symmetry_equiv_pos_as_xyz
'x, y, z'
'-x, y+1/2, -z+1/2'
'-x, -y, -z'
'x, -y-1/2, z-1/2'

loop_
_atom_site_label
_atom_site_type_symbol
_atom_site_fract_x
_atom_site_fract_y
_atom_site_fract_z
_atom_site_U_iso_or_equiv
_atom_site_adp_type
_atom_site_occupancy
_atom_site_symmetry_multiplicity
_atom_site_calc_flag
_atom_site_refinement_flags
_atom_site_disorder_assembly
_atom_site_disorder_group
Cu1 Cu 1.06334(3) 0.725143(17) 0.862892(19) 0.03787(11) Uani 1 1 d . . .
Cu2 Cu 0.88094(3) 0.632274(17) 0.852975(19) 0.03811(11) Uani 1 1 d . . .
Cu3 Cu 0.86641(3) 0.734853(17) 0.741230(19) 0.03835(11) Uani 1 1 d . . .
O1 O 0.96081(14) 0.68408(9) 0.79918(10) 0.0338(4) Uani 1 1 d . . .
H1A H 0.9926 0.6626 0.7730 0.041 Uiso 1 1 d R . .
O2 O 0.76523(19) 0.78670(13) 0.69631(16) 0.0666(8) Uani 1 1 d . . .
O3 O 0.7531(2) 0.82545(13) 0.79575(16) 0.0684(7) Uani 1 1 d . . .
C1 C 0.7214(3) 0.8190(2) 0.7348(3) 0.0690(12) Uani 1 1 d . . .
C2 C 0.6276(3) 0.8504(2) 0.7025(3) 0.0736(13) Uani 1 1 d . . .
C3 C 0.5350(2) 0.82749(19) 0.7332(2) 0.0623(10) Uani 1 1 d . . .
H3A H 0.5341 0.8431 0.7787 0.093 Uiso 1 1 calc R . .
H3B H 0.5377 0.7853 0.7353 0.093 Uiso 1 1 calc R . .
H3C H 0.4743 0.8395 0.7053 0.093 Uiso 1 1 calc R . .
C4 C 0.6453(3) 0.91647(17) 0.7009(2) 0.0600(10) Uani 1 1 d . . .
H4A H 0.5880 0.9351 0.6753 0.090 Uiso 1 1 calc R . .
H4B H 0.7060 0.9245 0.6794 0.090 Uiso 1 1 calc R . .
H4C H 0.6532 0.9315 0.7469 0.090 Uiso 1 1 calc R . .
C5 C 0.6076(3) 0.8378(2) 0.6246(2) 0.0741(12) Uani 1 1 d . . .
H5A H 0.5779 0.7994 0.6176 0.111 Uiso 1 1 calc R . .
H5B H 0.6709 0.8393 0.6046 0.111 Uiso 1 1 calc R . .
H5C H 0.5616 0.8668 0.6034 0.111 Uiso 1 1 calc R . .
O4 O 0.76068(16) 0.67433(11) 0.74912(12) 0.0469(5) Uani 1 1 d . . .
O5 O 0.81673(19) 0.66082(12) 0.64879(13) 0.0593(7) Uani 1 1 d . . .
C6 C 0.7546(3) 0.64858(18) 0.6908(2) 0.0552(9) Uani 1 1 d . . .
C7 C 0.6682(3) 0.60634(19) 0.6720(2) 0.0624(10) Uani 1 1 d . . .
C8 C 0.6349(3) 0.5765(2) 0.7354(2) 0.0747(13) Uani 1 1 d . . .
H8A H 0.6218 0.6058 0.7686 0.112 Uiso 1 1 calc R . .
H8B H 0.6880 0.5506 0.7547 0.112 Uiso 1 1 calc R . .
H8C H 0.5738 0.5542 0.7228 0.112 Uiso 1 1 calc R . .
C9 C 0.5817(3) 0.6408(2) 0.6342(3) 0.0801(14) Uani 1 1 d . . .
H9A H 0.5254 0.6149 0.6213 0.120 Uiso 1 1 calc R . .
H9B H 0.6043 0.6581 0.5938 0.120 Uiso 1 1 calc R . .
H9C H 0.5605 0.6712 0.6635 0.120 Uiso 1 1 calc R . .
C10 C 0.7025(3) 0.5590(2) 0.6251(2) 0.0696(11) Uani 1 1 d . . .
H10A H 0.7534 0.5348 0.6501 0.104 Uiso 1 1 calc R . .
H10B H 0.7308 0.5770 0.5871 0.104 Uiso 1 1 calc R . .
H10C H 0.6451 0.5351 0.6084 0.104 Uiso 1 1 calc R . .
O6 O 0.78554(16) 0.58598(10) 0.90082(12) 0.0447(5) Uani 1 1 d . . .
O7 O 0.82775(19) 0.49436(10) 0.87541(14) 0.0570(7) Uani 1 1 d . . .
C11 C 0.7743(3) 0.53045(16) 0.90224(19) 0.0500(8) Uani 1 1 d . A .
C12 C 0.6845(3) 0.50746(17) 0.9396(2) 0.0550(9) Uani 1 1 d . . .
C13 C 0.6783(6) 0.4413(3) 0.9442(4) 0.059(2) Uani 0.519(6) 1 d P A 1
H13A H 0.6131 0.4303 0.9579 0.088 Uiso 0.519(6) 1 calc PR A 1
H13B H 0.7315 0.4272 0.9775 0.088 Uiso 0.519(6) 1 calc PR A 1
H13C H 0.6864 0.4244 0.9003 0.088 Uiso 0.519(6) 1 calc PR A 1
C14 C 0.5852(6) 0.5308(4) 0.9063(4) 0.064(2) Uani 0.519(6) 1 d P A 1
H14A H 0.5299 0.5121 0.9261 0.095 Uiso 0.519(6) 1 calc PR A 1
H14B H 0.5797 0.5228 0.8580 0.095 Uiso 0.519(6) 1 calc PR A 1
H14C H 0.5823 0.5725 0.9136 0.095 Uiso 0.519(6) 1 calc PR A 1
C15 C 0.6985(6) 0.5302(3) 1.0152(4) 0.059(2) Uani 0.519(6) 1 d P A 1
H15A H 0.6857 0.5717 1.0158 0.089 Uiso 0.519(6) 1 calc PR A 1
H15B H 0.7671 0.5225 1.0349 0.089 Uiso 0.519(6) 1 calc PR A 1
H15C H 0.6515 0.5102 1.0414 0.089 Uiso 0.519(6) 1 calc PR A 1
C13' C 0.6238(6) 0.4693(4) 0.8881(5) 0.062(2) Uani 0.481(6) 1 d P A 2
H13D H 0.5865 0.4408 0.9115 0.093 Uiso 0.481(6) 1 calc PR A 2
H13E H 0.6691 0.4495 0.8604 0.093 Uiso 0.481(6) 1 calc PR A 2
H13F H 0.5769 0.4932 0.8593 0.093 Uiso 0.481(6) 1 calc PR A 2
C14' C 0.7360(6) 0.4708(4) 0.9998(4) 0.063(2) Uani 0.481(6) 1 d P A 2
H14D H 0.7821 0.4953 1.0284 0.095 Uiso 0.481(6) 1 calc PR A 2
H14E H 0.7731 0.4389 0.9822 0.095 Uiso 0.481(6) 1 calc PR A 2
H14F H 0.6847 0.4554 1.0262 0.095 Uiso 0.481(6) 1 calc PR A 2
C15' C 0.6234(7) 0.5546(4) 0.9646(5) 0.066(3) Uani 0.481(6) 1 d P A 2
H15D H 0.6006 0.5805 0.9273 0.099 Uiso 0.481(6) 1 calc PR A 2
H15E H 0.6640 0.5764 0.9995 0.099 Uiso 0.481(6) 1 calc PR A 2
H15F H 0.5654 0.5382 0.9834 0.099 Uiso 0.481(6) 1 calc PR A 2
O8 O 1.16287(17) 0.76429(11) 0.92631(13) 0.0516(6) Uani 1 1 d . . .
O9 O 1.1613(2) 0.69422(13) 1.00403(13) 0.0619(7) Uani 1 1 d . . .
C16 C 1.1991(3) 0.7386(2) 0.9810(2) 0.0629(11) Uani 1 1 d . . .
C17 C 1.2994(3) 0.7657(2) 1.0159(2) 0.0633(11) Uani 1 1 d . . .
C18 C 1.3119(3) 0.7544(2) 1.0931(2) 0.0663(11) Uani 1 1 d . . .
H18A H 1.3087 0.7129 1.1014 0.099 Uiso 1 1 calc R . .
H18B H 1.2581 0.7739 1.1137 0.099 Uiso 1 1 calc R . .
H18C H 1.3767 0.7694 1.1126 0.099 Uiso 1 1 calc R . .
C19 C 1.3819(3) 0.7357(2) 0.9854(2) 0.0693(12) Uani 1 1 d . . .
H19A H 1.4464 0.7509 1.0051 0.104 Uiso 1 1 calc R . .
H19B H 1.3746 0.7424 0.9368 0.104 Uiso 1 1 calc R . .
H19C H 1.3787 0.6943 0.9944 0.104 Uiso 1 1 calc R . .
C20 C 1.2999(3) 0.8311(2) 1.0072(2) 0.0668(11) Uani 1 1 d . . .
H20A H 1.3560 0.8477 1.0363 0.100 Uiso 1 1 calc R . .
H20B H 1.2369 0.8472 1.0195 0.100 Uiso 1 1 calc R . .
H20C H 1.3072 0.8406 0.9602 0.100 Uiso 1 1 calc R . .
O10 O 1.17750(16) 0.67922(13) 0.83402(13) 0.0565(6) Uani 1 1 d . . .
O11 O 1.10888(17) 0.63552(12) 0.74050(13) 0.0577(7) Uani 1 1 d . . .
C21 C 1.1826(3) 0.6465(2) 0.7840(2) 0.0662(11) Uani 1 1 d . . .
C22 C 1.2871(3) 0.6210(2) 0.7753(2) 0.0690(11) Uani 1 1 d . . .
C23 C 1.3633(3) 0.6728(2) 0.7737(2) 0.0687(11) Uani 1 1 d . . .
H23A H 1.3700 0.6924 0.8173 0.103 Uiso 1 1 calc R . .
H23B H 1.3384 0.7000 0.7384 0.103 Uiso 1 1 calc R . .
H23C H 1.4286 0.6580 0.7644 0.103 Uiso 1 1 calc R . .
C24 C 1.3231(3) 0.5856(2) 0.8359(2) 0.0728(12) Uani 1 1 d . . .
H24A H 1.3314 0.6104 0.8757 0.109 Uiso 1 1 calc R . .
H24B H 1.3874 0.5678 0.8292 0.109 Uiso 1 1 calc R . .
H24C H 1.2741 0.5554 0.8423 0.109 Uiso 1 1 calc R . .
C25 C 1.2873(3) 0.5880(2) 0.7077(2) 0.0686(11) Uani 1 1 d . . .
H25A H 1.3565 0.5815 0.6983 0.103 Uiso 1 1 calc R . .
H25B H 1.2523 0.6110 0.6713 0.103 Uiso 1 1 calc R . .
H25C H 1.2534 0.5509 0.7107 0.103 Uiso 1 1 calc R . .
N1 N 1.06428(19) 0.79056(12) 0.77616(14) 0.0441(6) Uani 1 1 d . . .
N2 N 0.98413(19) 0.78557(12) 0.72442(14) 0.0425(6) Uani 1 1 d . . .
N3 N 1.1043(2) 0.83468(12) 0.68358(14) 0.0431(6) Uani 1 1 d . . .
N4 N 1.1682(2) 0.86339(12) 0.64145(14) 0.0441(6) Uani 1 1 d . . .
H4D H 1.1646 0.8451 0.6011 0.066 Uiso 1 1 d R . .
H4E H 1.1474 0.9004 0.6352 0.066 Uiso 1 1 d R . .
C26 C 1.2491(3) 0.8983(2) 0.8062(2) 0.0768(13) Uani 1 1 d . . .
H26A H 1.2541 0.9221 0.7663 0.115 Uiso 1 1 calc R . .
H26B H 1.3094 0.9033 0.8377 0.115 Uiso 1 1 calc R . .
H26C H 1.1903 0.9099 0.8279 0.115 Uiso 1 1 calc R . .
C27 C 1.2389(3) 0.83375(19) 0.7850(2) 0.0650(11) Uani 1 1 d . . .
H27A H 1.2907 0.8245 0.7550 0.078 Uiso 1 1 calc R . .
H27B H 1.2512 0.8092 0.8256 0.078 Uiso 1 1 calc R . .
C28 C 1.1378(3) 0.81987(15) 0.74957(18) 0.0477(8) Uani 1 1 d . . .
C29 C 1.0091(2) 0.81273(14) 0.66861(17) 0.0434(7) Uani 1 1 d . . .
C30 C 0.9471(3) 0.8173(2) 0.60196(19) 0.0631(10) Uani 1 1 d . . .
H30A H 0.8907 0.7898 0.6007 0.076 Uiso 1 1 calc R . .
H30B H 0.9885 0.8065 0.5659 0.076 Uiso 1 1 calc R . .
C31 C 0.9053(3) 0.8790(2) 0.5884(2) 0.0652(11) Uani 1 1 d . . .
H31A H 0.8558 0.8875 0.6197 0.098 Uiso 1 1 calc R . .
H31B H 0.8735 0.8815 0.5421 0.098 Uiso 1 1 calc R . .
H31C H 0.9601 0.9069 0.5950 0.098 Uiso 1 1 calc R . .
N5 N 0.94097(19) 0.74577(11) 0.91274(14) 0.0407(6) Uani 1 1 d . . .
N6 N 0.85896(18) 0.70645(11) 0.90592(12) 0.0361(5) Uani 1 1 d . . .
N7 N 0.8180(2) 0.78186(13) 0.96478(15) 0.0492(7) Uani 1 1 d . . .
N8 N 0.7556(2) 0.81801(13) 0.99998(15) 0.0509(7) Uani 1 1 d . . .
H8D H 0.7864 0.8251 1.0424 0.076 Uiso 1 1 d R . .
H8E H 0.7456 0.8522 0.9771 0.076 Uiso 1 1 d R . .
C32 C 0.6067(3) 0.7262(2) 0.8818(2) 0.0705(12) Uani 1 1 d . . .
H32A H 0.5895 0.7666 0.8890 0.106 Uiso 1 1 calc R . .
H32B H 0.5460 0.7026 0.8798 0.106 Uiso 1 1 calc R . .
H32C H 0.6366 0.7226 0.8394 0.106 Uiso 1 1 calc R . .
C33 C 0.6825(3) 0.7053(2) 0.9406(2) 0.0632(10) Uani 1 1 d . . .
H33A H 0.6587 0.7170 0.9837 0.076 Uiso 1 1 calc R . .
H33B H 0.6859 0.6627 0.9398 0.076 Uiso 1 1 calc R . .
C34 C 0.7857(3) 0.7298(2) 0.9363(2) 0.0631(10) Uani 1 1 d . . .
C35 C 0.9142(3) 0.79066(19) 0.9489(2) 0.0669(11) Uani 1 1 d . . .
C36 C 0.9772(3) 0.8423(2) 0.9711(3) 0.0741(12) Uani 1 1 d . . .
H36A H 0.9363 0.8777 0.9630 0.089 Uiso 1 1 calc R . .
H36B H 1.0338 0.8449 0.9435 0.089 Uiso 1 1 calc R . .
C37 C 1.0187(3) 0.8399(2) 1.0464(3) 0.0782(13) Uani 1 1 d . . .
H37A H 0.9642 0.8465 1.0743 0.117 Uiso 1 1 calc R . .
H37B H 1.0700 0.8697 1.0558 0.117 Uiso 1 1 calc R . .
H37C H 1.0483 0.8019 1.0567 0.117 Uiso 1 1 calc R . .
O12 O 0.9170(2) 0.56407(10) 0.80006(13) 0.0544(6) Uani 1 1 d . . .
H12A H 0.8659 0.5412 0.7935 0.065 Uiso 1 1 d R . .
H12B H 0.9664 0.5461 0.8225 0.065 Uiso 1 1 d R . .
O13 O 1.0328(2) 0.61198(13) 0.93571(15) 0.0697(8) Uani 1 1 d . . .
H13G H 1.0780 0.6315 0.9176 0.084 Uiso 1 1 d R . .
H13H H 0.9835 0.6345 0.9427 0.084 Uiso 1 1 d R . .
O14 O 1.0000 0.0000 0.5000 0.0634(10) Uani 1 2 d S . .
H14G H 0.9480 0.0095 0.4728 0.076 Uiso 0.50 1 d PR . .
H14H H 1.0338 0.0307 0.5124 0.076 Uiso 0.50 1 d PR . .
O15 O -0.00602(17) 0.54766(10) 0.68292(12) 0.0486(6) Uani 1 1 d . . .
H15G H 0.0573 0.5485 0.6779 0.058 Uiso 1 1 d R . .
H15H H -0.0335 0.5799 0.6690 0.058 Uiso 1 1 d R . .
O16 O 0.71983(17) 0.58492(10) 0.40909(12) 0.0485(6) Uani 1 1 d . . .
H16A H 0.7037 0.5896 0.3663 0.058 Uiso 1 1 d R . .
H16B H 0.7545 0.5535 0.4158 0.058 Uiso 1 1 d R . .
O17 O 0.62288(17) 0.52988(10) 0.42834(13) 0.0503(6) Uani 1 1 d . . .
H17A H 0.6233 0.5261 0.4715 0.060 Uiso 1 1 d R . .
H17B H 0.5653 0.5432 0.4115 0.060 Uiso 1 1 d R . .
O18 O 0.9491(2) 1.00123(10) 0.05284(15) 0.0609(7) Uani 1 1 d . . .
H18D H 0.9270 0.9906 0.0901 0.073 Uiso 1 1 d R . .
H18E H 0.9171 0.9828 0.0195 0.073 Uiso 1 1 d R . .
O19 O 0.0609(2) 0.43063(14) 0.70751(16) 0.0774(9) Uani 1 1 d . . .
H19D H 0.0946 0.4521 0.6825 0.093 Uiso 1 1 d R . .
H19E H 0.0095 0.4496 0.7185 0.093 Uiso 1 1 d R . .

loop_
_atom_site_aniso_label
_atom_site_aniso_U_11
_atom_site_aniso_U_22
_atom_site_aniso_U_33
_atom_site_aniso_U_23
_atom_site_aniso_U_13
_atom_site_aniso_U_12
Cu1 0.02856(18) 0.0492(2) 0.0354(2) -0.00002(16) 0.00133(14) -0.00349(15)
Cu2 0.03514(19) 0.0427(2) 0.0385(2) -0.00108(15) 0.01331(15) -0.00466(15)
Cu3 0.02950(19) 0.0475(2) 0.0378(2) 0.00430(16) 0.00199(14) -0.00256(15)
O1 0.0293(10) 0.0404(11) 0.0324(11) -0.0019(8) 0.0059(8) -0.0047(8)
O2 0.0393(13) 0.0720(18) 0.087(2) 0.0188(16) -0.0019(13) 0.0105(13)
O3 0.0577(16) 0.0771(19) 0.0699(19) 0.0179(15) 0.0052(14) 0.0025(14)
C1 0.0368(19) 0.078(3) 0.089(3) 0.030(2) -0.006(2) 0.0169(19)
C2 0.041(2) 0.073(3) 0.103(4) 0.021(2) -0.010(2) 0.0158(18)
C3 0.0338(17) 0.071(3) 0.080(3) 0.023(2) -0.0051(17) 0.0080(16)
C4 0.0444(19) 0.061(2) 0.071(3) 0.0211(19) -0.0102(17) 0.0093(16)
C5 0.050(2) 0.088(3) 0.080(3) 0.022(2) -0.013(2) 0.008(2)
O4 0.0354(11) 0.0620(15) 0.0433(13) 0.0025(11) 0.0045(9) -0.0104(10)
O5 0.0484(14) 0.0774(18) 0.0529(15) 0.0021(13) 0.0090(11) -0.0169(12)
C6 0.0419(19) 0.073(2) 0.051(2) 0.0078(18) 0.0065(16) -0.0170(17)
C7 0.053(2) 0.076(3) 0.058(2) 0.004(2) 0.0044(18) -0.0183(19)
C8 0.066(3) 0.086(3) 0.071(3) 0.012(2) 0.002(2) -0.031(2)
C9 0.059(3) 0.092(3) 0.084(3) 0.014(3) -0.015(2) -0.023(2)
C10 0.067(3) 0.074(3) 0.066(3) -0.007(2) 0.002(2) -0.016(2)
O6 0.0399(12) 0.0488(13) 0.0490(13) -0.0050(10) 0.0210(10) -0.0099(9)
O7 0.0623(15) 0.0392(12) 0.0763(17) 0.0076(11) 0.0391(14) 0.0050(11)
C11 0.0457(19) 0.054(2) 0.052(2) 0.0037(16) 0.0137(15) -0.0078(15)
C12 0.050(2) 0.061(2) 0.057(2) 0.0063(17) 0.0179(17) -0.0117(17)
C13 0.057(4) 0.059(4) 0.064(5) 0.004(4) 0.028(4) -0.019(3)
C14 0.056(4) 0.073(5) 0.065(5) 0.015(4) 0.026(4) -0.010(4)
C15 0.056(4) 0.063(5) 0.062(5) 0.002(4) 0.023(4) -0.010(3)
C13' 0.052(5) 0.069(5) 0.067(6) 0.005(4) 0.020(4) -0.015(4)
C14' 0.057(5) 0.081(6) 0.054(5) 0.014(4) 0.018(4) -0.017(4)
C15' 0.072(6) 0.071(6) 0.059(6) 0.007(4) 0.026(5) -0.005(4)
O8 0.0406(12) 0.0614(15) 0.0498(14) -0.0076(12) -0.0090(10) -0.0104(11)
O9 0.0563(15) 0.0838(19) 0.0429(14) 0.0073(13) -0.0070(11) -0.0209(14)
C16 0.0419(19) 0.095(3) 0.049(2) -0.012(2) -0.0066(17) -0.018(2)
C17 0.044(2) 0.092(3) 0.051(2) -0.011(2) -0.0069(16) -0.0188(19)
C18 0.047(2) 0.095(3) 0.053(2) -0.015(2) -0.0126(17) -0.017(2)
C19 0.044(2) 0.108(4) 0.053(2) -0.017(2) -0.0090(17) -0.020(2)
C20 0.044(2) 0.099(3) 0.054(2) -0.012(2) -0.0100(17) -0.023(2)
O10 0.0304(11) 0.0862(19) 0.0533(15) -0.0044(13) 0.0056(10) 0.0082(11)
O11 0.0292(12) 0.0865(19) 0.0577(16) -0.0089(13) 0.0062(11) 0.0072(11)
C21 0.050(2) 0.089(3) 0.062(3) -0.002(2) 0.0158(19) 0.019(2)
C22 0.059(2) 0.090(3) 0.060(3) -0.002(2) 0.017(2) 0.023(2)
C23 0.051(2) 0.093(3) 0.064(3) -0.002(2) 0.0125(18) 0.022(2)
C24 0.057(2) 0.099(3) 0.065(3) -0.004(2) 0.014(2) 0.026(2)
C25 0.055(2) 0.087(3) 0.066(3) -0.005(2) 0.018(2) 0.017(2)
N1 0.0326(13) 0.0540(16) 0.0443(15) 0.0053(12) -0.0020(11) -0.0090(12)
N2 0.0335(13) 0.0518(15) 0.0414(15) 0.0048(12) 0.0009(11) -0.0048(11)
N3 0.0445(15) 0.0446(15) 0.0412(15) 0.0081(12) 0.0092(12) -0.0093(12)
N4 0.0474(15) 0.0450(15) 0.0413(15) 0.0074(12) 0.0112(12) -0.0115(12)
C26 0.067(3) 0.090(3) 0.073(3) 0.008(2) 0.001(2) -0.030(2)
C27 0.054(2) 0.077(3) 0.061(2) 0.005(2) -0.0048(18) -0.036(2)
C28 0.0441(18) 0.0471(19) 0.051(2) -0.0049(15) 0.0029(15) -0.0057(14)
C29 0.0423(17) 0.0459(18) 0.0419(18) 0.0057(14) 0.0042(14) 0.0003(14)
C30 0.057(2) 0.095(3) 0.0381(19) 0.0078(19) 0.0058(16) -0.010(2)
C31 0.055(2) 0.095(3) 0.044(2) 0.016(2) 0.0024(17) -0.010(2)
N5 0.0349(13) 0.0406(14) 0.0457(15) -0.0065(11) 0.0004(11) -0.0011(11)
N6 0.0336(12) 0.0417(14) 0.0339(13) -0.0005(10) 0.0079(10) 0.0018(10)
N7 0.0454(15) 0.0600(18) 0.0423(15) -0.0132(13) 0.0047(12) 0.0135(13)
N8 0.0476(16) 0.0614(18) 0.0441(15) -0.0123(13) 0.0065(12) 0.0143(13)
C32 0.048(2) 0.098(3) 0.067(3) 0.004(2) 0.0098(19) 0.003(2)
C33 0.045(2) 0.083(3) 0.064(2) -0.003(2) 0.0159(18) 0.0055(19)
C34 0.049(2) 0.083(3) 0.060(2) -0.001(2) 0.0158(18) 0.0092(19)
C35 0.058(2) 0.066(3) 0.076(3) -0.020(2) 0.004(2) -0.0038(19)
C36 0.064(3) 0.072(3) 0.087(3) -0.029(2) 0.009(2) -0.006(2)
C37 0.064(3) 0.073(3) 0.097(4) -0.028(3) 0.006(2) -0.006(2)
O12 0.0703(16) 0.0368(12) 0.0628(16) -0.0106(11) 0.0389(13) -0.0075(11)
O13 0.0613(17) 0.0763(19) 0.0709(19) 0.0182(15) 0.0042(14) 0.0008(14)
O14 0.050(2) 0.085(3) 0.056(2) 0.004(2) 0.0094(17) -0.0144(19)
O15 0.0440(12) 0.0535(13) 0.0520(14) -0.0059(11) 0.0221(11) -0.0106(10)
O16 0.0420(12) 0.0536(13) 0.0531(14) -0.0035(11) 0.0204(10) -0.0106(10)
O17 0.0448(13) 0.0526(14) 0.0573(15) -0.0049(11) 0.0223(11) -0.0122(10)
O18 0.0679(16) 0.0435(13) 0.0785(18) 0.0071(12) 0.0413(14) 0.0050(12)
O19 0.0624(18) 0.086(2) 0.083(2) 0.0185(17) 0.0063(15) 0.0002(15)

loop_
_atom_type_symbol
_atom_type_description
_atom_type_scat_dispersion_real
_atom_type_scat_dispersion_imag
_atom_type_scat_source
C C 0.0033 0.0016 'International Tables Vol C Tables 4.2.6.8 and 6.1.1.4'
H H 0.0000 0.0000 'International Tables Vol C Tables 4.2.6.8 and 6.1.1.4'
N N 0.0061 0.0033 'International Tables Vol C Tables 4.2.6.8 and 6.1.1.4'
O O 0.0106 0.0060 'International Tables Vol C Tables 4.2.6.8 and 6.1.1.4'
Cu Cu 0.3201 1.2651 'International Tables Vol C Tables 4.2.6.8 and 6.1.1.4'

loop_
_geom_angle_atom_site_label_1
_geom_angle_atom_site_label_2
_geom_angle_atom_site_label_3
_geom_angle
_geom_angle_site_symmetry_1
_geom_angle_site_symmetry_3
_geom_angle_publ_flag
O8 Cu1 O10 86.68(11) . . ?
O8 Cu1 O1 179.00(10) . . ?
O10 Cu1 O1 93.42(9) . . ?
O8 Cu1 N5 95.95(11) . . ?
O10 Cu1 N5 159.24(11) . . ?
O1 Cu1 N5 83.61(9) . . ?
O8 Cu1 N1 97.10(10) . . ?
O10 Cu1 N1 93.85(11) . . ?
O1 Cu1 N1 83.88(9) . . ?
N5 Cu1 N1 106.20(11) . . ?
O12 Cu2 O6 91.88(9) . . ?
O12 Cu2 O1 90.92(9) . . ?
O6 Cu2 O1 172.47(9) . . ?
O12 Cu2 N6 173.62(10) . . ?
O6 Cu2 N6 93.91(9) . . ?
O1 Cu2 N6 83.65(9) . . ?
O2 Cu3 O1 171.84(11) . . ?
O2 Cu3 O4 90.15(11) . . ?
O1 Cu3 O4 87.35(9) . . ?
O2 Cu3 N2 94.80(11) . . ?
O1 Cu3 N2 88.84(9) . . ?
O4 Cu3 N2 170.36(11) . . ?
Cu2 O1 Cu3 108.70(9) . . ?
Cu2 O1 Cu1 108.30(9) . . ?
Cu3 O1 Cu1 115.83(10) . . ?
Cu2 O1 H1A 107.9 . . ?
Cu3 O1 H1A 108.0 . . ?
Cu1 O1 H1A 107.8 . . ?
C1 O2 Cu3 115.5(3) . . ?
O3 C1 O2 122.0(3) . . ?
O3 C1 C2 122.0(5) . . ?
O2 C1 C2 116.0(4) . . ?
C1 C2 C3 109.3(4) . . ?
C1 C2 C4 110.8(4) . . ?
C3 C2 C4 118.8(4) . . ?
C1 C2 C5 111.9(4) . . ?
C3 C2 C5 105.7(4) . . ?
C4 C2 C5 100.0(4) . . ?
C2 C3 H3A 109.5 . . ?
C2 C3 H3B 109.5 . . ?
H3A C3 H3B 109.5 . . ?
C2 C3 H3C 109.5 . . ?
H3A C3 H3C 109.5 . . ?
H3B C3 H3C 109.5 . . ?
C2 C4 H4A 109.5 . . ?
C2 C4 H4B 109.5 . . ?
H4A C4 H4B 109.5 . . ?
C2 C4 H4C 109.5 . . ?
H4A C4 H4C 109.5 . . ?
H4B C4 H4C 109.5 . . ?
C2 C5 H5A 109.5 . . ?
C2 C5 H5B 109.5 . . ?
H5A C5 H5B 109.5 . . ?
C2 C5 H5C 109.5 . . ?
H5A C5 H5C 109.5 . . ?
H5B C5 H5C 109.5 . . ?
C6 O4 Cu3 103.0(2) . . ?
O5 C6 O4 120.2(3) . . ?
O5 C6 C7 120.8(4) . . ?
O4 C6 C7 118.9(3) . . ?
C6 C7 C9 107.5(4) . . ?
C6 C7 C10 109.5(3) . . ?
C9 C7 C10 109.2(4) . . ?
C6 C7 C8 111.3(3) . . ?
C9 C7 C8 111.3(4) . . ?
C10 C7 C8 108.0(4) . . ?
C7 C8 H8A 109.5 . . ?
C7 C8 H8B 109.5 . . ?
H8A C8 H8B 109.5 . . ?
C7 C8 H8C 109.5 . . ?
H8A C8 H8C 109.5 . . ?
H8B C8 H8C 109.5 . . ?
C7 C9 H9A 109.5 . . ?
C7 C9 H9B 109.5 . . ?
H9A C9 H9B 109.5 . . ?
C7 C9 H9C 109.5 . . ?
H9A C9 H9C 109.5 . . ?
H9B C9 H9C 109.5 . . ?
C7 C10 H10A 109.5 . . ?
C7 C10 H10B 109.5 . . ?
H10A C10 H10B 109.5 . . ?
C7 C10 H10C 109.5 . . ?
H10A C10 H10C 109.5 . . ?
H10B C10 H10C 109.5 . . ?
C11 O6 Cu2 128.9(2) . . ?
O7 C11 O6 125.3(3) . . ?
O7 C11 C12 118.5(3) . . ?
O6 C11 C12 116.2(3) . . ?
C15' C12 C14 52.9(5) . . ?
C15' C12 C13' 112.3(6) . . ?
C14 C12 C13' 62.1(5) . . ?
C15' C12 C13 132.7(5) . . ?
C14 C12 C13 109.3(5) . . ?
C13' C12 C13 55.6(5) . . ?
C15' C12 C14' 110.7(6) . . ?
C14 C12 C14' 144.9(5) . . ?
C13' C12 C14' 111.3(6) . . ?
C13 C12 C14' 55.8(5) . . ?
C15' C12 C11 112.8(4) . . ?
C14 C12 C11 110.6(4) . . ?
C13' C12 C11 104.9(4) . . ?
C13 C12 C11 114.5(4) . . ?
C14' C12 C11 104.4(4) . . ?
C15' C12 C15 56.7(5) . . ?
C14 C12 C15 107.8(5) . . ?
C13' C12 C15 146.4(5) . . ?
C13 C12 C15 105.9(5) . . ?
C14' C12 C15 56.9(5) . . ?
C11 C12 C15 108.5(4) . . ?
C12 C13 H13A 109.5 . . ?
C12 C13 H13B 109.5 . . ?
C12 C13 H13C 109.5 . . ?
C12 C14 H14A 109.5 . . ?
C12 C14 H14B 109.5 . . ?
C12 C14 H14C 109.5 . . ?
C12 C15 H15A 109.5 . . ?
C12 C15 H15B 109.5 . . ?
C12 C15 H15C 109.5 . . ?
C12 C13' H13D 109.5 . . ?
C12 C13' H13E 109.5 . . ?
H13D C13' H13E 109.5 . . ?
C12 C13' H13F 109.5 . . ?
H13D C13' H13F 109.5 . . ?
H13E C13' H13F 109.5 . . ?
C12 C14' H14D 109.5 . . ?
C12 C14' H14E 109.5 . . ?
H14D C14' H14E 109.5 . . ?
C12 C14' H14F 109.5 . . ?
H14D C14' H14F 109.5 . . ?
H14E C14' H14F 109.5 . . ?
C12 C15' H15D 109.5 . . ?
C12 C15' H15E 109.5 . . ?
H15D C15' H15E 109.5 . . ?
C12 C15' H15F 109.5 . . ?
H15D C15' H15F 109.5 . . ?
H15E C15' H15F 109.5 . . ?
C16 O8 Cu1 120.1(2) . . ?
O9 C16 O8 123.8(3) . . ?
O9 C16 C17 121.5(4) . . ?
O8 C16 C17 114.6(4) . . ?
C19 C17 C20 113.8(4) . . ?
C19 C17 C18 108.7(4) . . ?
C20 C17 C18 106.2(3) . . ?
C19 C17 C16 105.6(3) . . ?
C20 C17 C16 111.1(4) . . ?
C18 C17 C16 111.6(3) . . ?
C17 C18 H18A 109.5 . . ?
C17 C18 H18B 109.5 . . ?
H18A C18 H18B 109.5 . . ?
C17 C18 H18C 109.5 . . ?
H18A C18 H18C 109.5 . . ?
H18B C18 H18C 109.5 . . ?
C17 C19 H19A 109.5 . . ?
C17 C19 H19B 109.5 . . ?
H19A C19 H19B 109.5 . . ?
C17 C19 H19C 109.5 . . ?
H19A C19 H19C 109.5 . . ?
H19B C19 H19C 109.5 . . ?
C17 C20 H20A 109.5 . . ?
C17 C20 H20B 109.5 . . ?
H20A C20 H20B 109.5 . . ?
C17 C20 H20C 109.5 . . ?
H20A C20 H20C 109.5 . . ?
H20B C20 H20C 109.5 . . ?
C21 O10 Cu1 131.0(2) . . ?
O10 C21 O11 123.9(3) . . ?
O10 C21 C22 116.3(4) . . ?
O11 C21 C22 119.7(4) . . ?
C24 C22 C21 109.6(3) . . ?
C24 C22 C25 113.8(4) . . ?
C21 C22 C25 111.8(4) . . ?
C24 C22 C23 106.2(4) . . ?
C21 C22 C23 108.1(4) . . ?
C25 C22 C23 107.1(3) . . ?
C22 C23 H23A 109.5 . . ?
C22 C23 H23B 109.5 . . ?
H23A C23 H23B 109.5 . . ?
C22 C23 H23C 109.5 . . ?
H23A C23 H23C 109.5 . . ?
H23B C23 H23C 109.5 . . ?
C22 C24 H24A 109.5 . . ?
C22 C24 H24B 109.5 . . ?
H24A C24 H24B 109.5 . . ?
C22 C24 H24C 109.5 . . ?
H24A C24 H24C 109.5 . . ?
H24B C24 H24C 109.5 . . ?
C22 C25 H25A 109.5 . . ?
C22 C25 H25B 109.5 . . ?
H25A C25 H25B 109.5 . . ?
C22 C25 H25C 109.5 . . ?
H25A C25 H25C 109.5 . . ?
H25B C25 H25C 109.5 . . ?
C28 N1 N2 106.5(3) . . ?
C28 N1 Cu1 133.5(2) . . ?
N2 N1 Cu1 115.53(18) . . ?
C29 N2 N1 109.1(2) . . ?
C29 N2 Cu3 132.3(2) . . ?
N1 N2 Cu3 118.18(19) . . ?
C29 N3 C28 108.2(3) . . ?
C29 N3 N4 130.2(3) . . ?
C28 N3 N4 121.4(3) . . ?
N3 N4 H4D 109.1 . . ?
N3 N4 H4E 109.1 . . ?
H4D N4 H4E 109.5 . . ?
C27 C26 H26A 109.5 . . ?
C27 C26 H26B 109.5 . . ?
H26A C26 H26B 109.5 . . ?
C27 C26 H26C 109.5 . . ?
H26A C26 H26C 109.5 . . ?
H26B C26 H26C 109.5 . . ?
C28 C27 C26 112.6(4) . . ?
C28 C27 H27A 109.1 . . ?
C26 C27 H27A 109.1 . . ?
C28 C27 H27B 109.1 . . ?
C26 C27 H27B 109.1 . . ?
H27A C27 H27B 107.8 . . ?
N1 C28 N3 108.7(3) . . ?
N1 C28 C27 125.8(3) . . ?
N3 C28 C27 125.5(3) . . ?
N2 C29 N3 107.4(3) . . ?
N2 C29 C30 127.0(3) . . ?
N3 C29 C30 125.6(3) . . ?
C29 C30 C31 112.2(3) . . ?
C29 C30 H30A 109.2 . . ?
C31 C30 H30A 109.2 . . ?
C29 C30 H30B 109.2 . . ?
C31 C30 H30B 109.2 . . ?
H30A C30 H30B 107.9 . . ?
C30 C31 H31A 109.5 . . ?
C30 C31 H31B 109.5 . . ?
H31A C31 H31B 109.5 . . ?
C30 C31 H31C 109.5 . . ?
H31A C31 H31C 109.5 . . ?
H31B C31 H31C 109.5 . . ?
C35 N5 N6 107.4(3) . . ?
C35 N5 Cu1 135.6(3) . . ?
N6 N5 Cu1 116.90(18) . . ?
C34 N6 N5 107.4(3) . . ?
C34 N6 Cu2 137.0(3) . . ?
N5 N6 Cu2 115.59(17) . . ?
C35 N7 C34 107.1(3) . . ?
C35 N7 N8 130.0(3) . . ?
C34 N7 N8 122.8(3) . . ?
N7 N8 H8D 109.4 . . ?
N7 N8 H8E 108.9 . . ?
H8D N8 H8E 109.5 . . ?
C33 C32 H32A 109.5 . . ?
C33 C32 H32B 109.5 . . ?
H32A C32 H32B 109.5 . . ?
C33 C32 H32C 109.5 . . ?
H32A C32 H32C 109.5 . . ?
H32B C32 H32C 109.5 . . ?
C34 C33 C32 111.9(4) . . ?
C34 C33 H33A 109.2 . . ?
C32 C33 H33A 109.2 . . ?
C34 C33 H33B 109.2 . . ?
C32 C33 H33B 109.2 . . ?
H33A C33 H33B 107.9 . . ?
N6 C34 N7 109.2(3) . . ?
N6 C34 C33 127.1(4) . . ?
N7 C34 C33 123.6(3) . . ?
N5 C35 N7 108.8(3) . . ?
N5 C35 C36 127.0(4) . . ?
N7 C35 C36 124.2(4) . . ?
C35 C36 C37 112.9(4) . . ?
C35 C36 H36A 109.0 . . ?
C37 C36 H36A 109.0 . . ?
C35 C36 H36B 109.0 . . ?
C37 C36 H36B 109.0 . . ?
H36A C36 H36B 107.8 . . ?
C36 C37 H37A 109.5 . . ?
C36 C37 H37B 109.5 . . ?
H37A C37 H37B 109.5 . . ?
C36 C37 H37C 109.5 . . ?
H37A C37 H37C 109.5 . . ?
H37B C37 H37C 109.5 . . ?
Cu2 O12 H12A 109.4 . . ?
Cu2 O12 H12B 108.8 . . ?
H12A O12 H12B 109.5 . . ?
H13G O13 H13H 109.5 . . ?
H14G O14 H14H 109.5 . . ?
H15G O15 H15H 109.5 . . ?
H16A O16 H16B 109.5 . . ?
H17A O17 H17B 109.5 . . ?
H18D O18 H18E 109.5 . . ?
H19D O19 H19E 109.5 . . ?

loop_
_geom_bond_atom_site_label_1
_geom_bond_atom_site_label_2
_geom_bond_distance
_geom_bond_site_symmetry_2
_geom_bond_publ_flag
Cu1 O8 1.926(2) . ?
Cu1 O10 1.963(2) . ?
Cu1 O1 1.9741(19) . ?
Cu1 N5 2.028(3) . ?
Cu1 N1 2.260(3) . ?
Cu2 O12 1.953(2) . ?
Cu2 O6 1.954(2) . ?
Cu2 O1 1.9607(19) . ?
Cu2 N6 2.017(3) . ?
Cu3 O2 1.921(3) . ?
Cu3 O1 1.967(2) . ?
Cu3 O4 1.976(2) . ?
Cu3 N2 1.988(3) . ?
O1 H1A 0.8500 . ?
O2 C1 1.239(6) . ?
O3 C1 1.231(6) . ?
C1 C2 1.507(5) . ?
C2 C3 1.511(6) . ?
C2 C4 1.521(6) . ?
C2 C5 1.547(7) . ?
C3 H3A 0.9600 . ?
C3 H3B 0.9600 . ?
C3 H3C 0.9600 . ?
C4 H4A 0.9600 . ?
C4 H4B 0.9600 . ?
C4 H4C 0.9600 . ?
C5 H5A 0.9600 . ?
C5 H5B 0.9600 . ?
C5 H5C 0.9600 . ?
O4 C6 1.280(4) . ?
O5 C6 1.252(4) . ?
C6 C7 1.505(5) . ?
C7 C9 1.510(6) . ?
C7 C10 1.516(6) . ?
C7 C8 1.520(6) . ?
C8 H8A 0.9600 . ?
C8 H8B 0.9600 . ?
C8 H8C 0.9600 . ?
C9 H9A 0.9600 . ?
C9 H9B 0.9600 . ?
C9 H9C 0.9600 . ?
C10 H10A 0.9600 . ?
C10 H10B 0.9600 . ?
C10 H10C 0.9600 . ?
O6 C11 1.272(4) . ?
O7 C11 1.235(4) . ?
C11 C12 1.547(4) . ?
C12 C15' 1.457(9) . ?
C12 C14 1.495(9) . ?
C12 C13' 1.495(9) . ?
C12 C13 1.509(8) . ?
C12 C14' 1.542(9) . ?
C12 C15 1.563(9) . ?
C13 H13A 0.9600 . ?
C13 H13B 0.9600 . ?
C13 H13C 0.9600 . ?
C14 H14A 0.9600 . ?
C14 H14B 0.9600 . ?
C14 H14C 0.9600 . ?
C15 H15A 0.9600 . ?
C15 H15B 0.9600 . ?
C15 H15C 0.9600 . ?
C13' H13D 0.9600 . ?
C13' H13E 0.9600 . ?
C13' H13F 0.9600 . ?
C14' H14D 0.9600 . ?
C14' H14E 0.9600 . ?
C14' H14F 0.9600 . ?
C15' H15D 0.9600 . ?
C15' H15E 0.9600 . ?
C15' H15F 0.9600 . ?
O8 C16 1.269(5) . ?
O9 C16 1.232(5) . ?
C16 C17 1.550(5) . ?
C17 C19 1.464(6) . ?
C17 C20 1.497(6) . ?
C17 C18 1.526(6) . ?
C18 H18A 0.9600 . ?
C18 H18B 0.9600 . ?
C18 H18C 0.9600 . ?
C19 H19A 0.9600 . ?
C19 H19B 0.9600 . ?
C19 H19C 0.9600 . ?
C20 H20A 0.9600 . ?
C20 H20B 0.9600 . ?
C20 H20C 0.9600 . ?
O10 C21 1.239(5) . ?
O11 C21 1.247(5) . ?
C21 C22 1.520(5) . ?
C22 C24 1.471(6) . ?
C22 C25 1.524(6) . ?
C22 C23 1.549(7) . ?
C23 H23A 0.9600 . ?
C23 H23B 0.9600 . ?
C23 H23C 0.9600 . ?
C24 H24A 0.9600 . ?
C24 H24B 0.9600 . ?
C24 H24C 0.9600 . ?
C25 H25A 0.9600 . ?
C25 H25B 0.9600 . ?
C25 H25C 0.9600 . ?
N1 C28 1.327(4) . ?
N1 N2 1.389(4) . ?
N2 C29 1.328(4) . ?
N3 C29 1.353(4) . ?
N3 C28 1.364(4) . ?
N3 N4 1.402(3) . ?
N4 H4D 0.8900 . ?
N4 H4E 0.8900 . ?
C26 C27 1.526(6) . ?
C26 H26A 0.9600 . ?
C26 H26B 0.9600 . ?
C26 H26C 0.9600 . ?
C27 C28 1.471(5) . ?
C27 H27A 0.9700 . ?
C27 H27B 0.9700 . ?
C29 C30 1.469(5) . ?
C30 C31 1.520(6) . ?
C30 H30A 0.9700 . ?
C30 H30B 0.9700 . ?
C31 H31A 0.9600 . ?
C31 H31B 0.9600 . ?
C31 H31C 0.9600 . ?
N5 C35 1.313(5) . ?
N5 N6 1.398(3) . ?
N6 C34 1.300(4) . ?
N7 C35 1.352(5) . ?
N7 C34 1.357(5) . ?
N7 N8 1.396(4) . ?
N8 H8D 0.9000 . ?
N8 H8E 0.8999 . ?
C32 C33 1.518(6) . ?
C32 H32A 0.9600 . ?
C32 H32B 0.9600 . ?
C32 H32C 0.9600 . ?
C33 C34 1.481(5) . ?
C33 H33A 0.9700 . ?
C33 H33B 0.9700 . ?
C35 C36 1.477(6) . ?
C36 C37 1.520(7) . ?
C36 H36A 0.9700 . ?
C36 H36B 0.9700 . ?
C37 H37A 0.9600 . ?
C37 H37B 0.9600 . ?
C37 H37C 0.9600 . ?
O12 H12A 0.8496 . ?
O12 H12B 0.8502 . ?
O13 H13G 0.8498 . ?
O13 H13H 0.8499 . ?
O14 H14G 0.8501 . ?
O14 H14H 0.8500 . ?
O15 H15G 0.8500 . ?
O15 H15H 0.8499 . ?
O16 H16A 0.8500 . ?
O16 H16B 0.8497 . ?
O17 H17A 0.8500 . ?
O17 H17B 0.8501 . ?
O18 H18D 0.8499 . ?
O18 H18E 0.8501 . ?
O19 H19D 0.8500 . ?
O19 H19E 0.8500 . ?

loop_
_geom_hbond_atom_site_label_D
_geom_hbond_atom_site_label_H
_geom_hbond_atom_site_label_A
_geom_hbond_distance_DH
_geom_hbond_distance_HA
_geom_hbond_distance_DA
_geom_hbond_angle_DHA
_geom_hbond_site_symmetry_A
O1 H1A O11 0.85 1.83 2.613(3) 152.7 .
N4 H4D O9 0.89 2.10 2.989(4) 176.7 4_575
N4 H4E O7 0.89 2.17 2.997(4) 153.6 2_756
N8 H8D O5 0.90 2.11 2.982(4) 164.1 4_576
N8 H8E O16 0.90 1.96 2.844(4) 167.2 4_576
O12 H12A O7 0.85 2.03 2.540(3) 117.4 .
O13 H13G O10 0.85 2.46 3.280(4) 162.9 .
O13 H13H N6 0.85 2.37 3.149(4) 151.9 .
O14 H14G O7 0.85 2.35 3.154(3) 158.2 4_565
O14 H14H O13 0.85 2.33 2.894(3) 124.5 2_746
O16 H16A O3 0.85 2.50 3.081(4) 126.2 4_575
O18 H18D O15 0.85 2.12 2.787(4) 134.8 4_675
O19 H19E O15 0.85 2.34 2.828(4) 117.1 .

loop_
_geom_torsion_atom_site_label_1
_geom_torsion_atom_site_label_2
_geom_torsion_atom_site_label_3
_geom_torsion_atom_site_label_4
_geom_torsion
_geom_torsion_site_symmetry_1
_geom_torsion_site_symmetry_2
_geom_torsion_site_symmetry_3
_geom_torsion_site_symmetry_4
_geom_torsion_publ_flag
O12 Cu2 O1 Cu3 110.32(12) . . . . ?
N6 Cu2 O1 Cu3 -73.04(11) . . . . ?
O12 Cu2 O1 Cu1 -123.06(12) . . . . ?
N6 Cu2 O1 Cu1 53.59(11) . . . . ?
O4 Cu3 O1 Cu2 -23.30(10) . . . . ?
N2 Cu3 O1 Cu2 165.56(11) . . . . ?
O4 Cu3 O1 Cu1 -145.46(11) . . . . ?
N2 Cu3 O1 Cu1 43.40(12) . . . . ?
O10 Cu1 O1 Cu2 107.73(11) . . . . ?
N5 Cu1 O1 Cu2 -51.64(11) . . . . ?
N1 Cu1 O1 Cu2 -158.76(11) . . . . ?
O10 Cu1 O1 Cu3 -129.90(11) . . . . ?
N5 Cu1 O1 Cu3 70.73(11) . . . . ?
N1 Cu1 O1 Cu3 -36.39(11) . . . . ?
O4 Cu3 O2 C1 89.1(3) . . . . ?
N2 Cu3 O2 C1 -99.2(3) . . . . ?
Cu3 O2 C1 O3 13.0(6) . . . . ?
Cu3 O2 C1 C2 -167.6(3) . . . . ?
O3 C1 C2 C3 -66.7(6) . . . . ?
O2 C1 C2 C3 113.9(5) . . . . ?
O3 C1 C2 C4 66.0(6) . . . . ?
O2 C1 C2 C4 -113.4(5) . . . . ?
O3 C1 C2 C5 176.6(4) . . . . ?
O2 C1 C2 C5 -2.8(6) . . . . ?
O2 Cu3 O4 C6 83.9(2) . . . . ?
O1 Cu3 O4 C6 -103.9(2) . . . . ?
Cu3 O4 C6 O5 7.2(4) . . . . ?
Cu3 O4 C6 C7 -169.2(3) . . . . ?
O5 C6 C7 C9 -84.4(5) . . . . ?
O4 C6 C7 C9 91.9(5) . . . . ?
O5 C6 C7 C10 34.1(5) . . . . ?
O4 C6 C7 C10 -149.5(4) . . . . ?
O5 C6 C7 C8 153.5(4) . . . . ?
O4 C6 C7 C8 -30.2(6) . . . . ?
O12 Cu2 O6 C11 11.8(3) . . . . ?
N6 Cu2 O6 C11 -165.6(3) . . . . ?
Cu2 O6 C11 O7 4.2(6) . . . . ?
Cu2 O6 C11 C12 -174.4(2) . . . . ?
O7 C11 C12 C15' -175.9(5) . . . . ?
O6 C11 C12 C15' 2.8(6) . . . . ?
O7 C11 C12 C14 -118.7(5) . . . . ?
O6 C11 C12 C14 60.0(6) . . . . ?
O7 C11 C12 C13' -53.3(6) . . . . ?
O6 C11 C12 C13' 125.4(5) . . . . ?
O7 C11 C12 C13 5.3(6) . . . . ?
O6 C11 C12 C13 -176.0(5) . . . . ?
O7 C11 C12 C14' 63.8(6) . . . . ?
O6 C11 C12 C14' -117.5(5) . . . . ?
O7 C11 C12 C15 123.3(5) . . . . ?
O6 C11 C12 C15 -58.0(5) . . . . ?
O10 Cu1 O8 C16 -76.4(3) . . . . ?
N5 Cu1 O8 C16 82.9(3) . . . . ?
N1 Cu1 O8 C16 -169.9(3) . . . . ?
Cu1 O8 C16 O9 -14.8(6) . . . . ?
Cu1 O8 C16 C17 162.5(3) . . . . ?
O9 C16 C17 C19 88.2(5) . . . . ?
O8 C16 C17 C19 -89.1(5) . . . . ?
O9 C16 C17 C20 -148.0(4) . . . . ?
O8 C16 C17 C20 34.7(5) . . . . ?
O9 C16 C17 C18 -29.6(6) . . . . ?
O8 C16 C17 C18 153.0(4) . . . . ?
O8 Cu1 O10 C21 -167.6(4) . . . . ?
O1 Cu1 O10 C21 13.4(4) . . . . ?
N5 Cu1 O10 C21 94.4(5) . . . . ?
N1 Cu1 O10 C21 -70.7(4) . . . . ?
Cu1 O10 C21 O11 -1.3(7) . . . . ?
Cu1 O10 C21 C22 176.0(3) . . . . ?
O10 C21 C22 C24 60.3(6) . . . . ?
O11 C21 C22 C24 -122.3(5) . . . . ?
O10 C21 C22 C25 -172.6(4) . . . . ?
O11 C21 C22 C25 4.8(6) . . . . ?
O10 C21 C22 C23 -55.0(5) . . . . ?
O11 C21 C22 C23 122.4(4) . . . . ?
O8 Cu1 N1 C28 41.5(3) . . . . ?
O10 Cu1 N1 C28 -45.6(3) . . . . ?
O1 Cu1 N1 C28 -138.6(3) . . . . ?
N5 Cu1 N1 C28 139.8(3) . . . . ?
O8 Cu1 N1 N2 -165.9(2) . . . . ?
O10 Cu1 N1 N2 107.0(2) . . . . ?
O1 Cu1 N1 N2 14.0(2) . . . . ?
N5 Cu1 N1 N2 -67.5(2) . . . . ?
C28 N1 N2 C29 -1.4(4) . . . . ?
Cu1 N1 N2 C29 -161.1(2) . . . . ?
C28 N1 N2 Cu3 172.0(2) . . . . ?
Cu1 N1 N2 Cu3 12.4(3) . . . . ?
O2 Cu3 N2 C29 -47.5(3) . . . . ?
O1 Cu3 N2 C29 139.8(3) . . . . ?
O2 Cu3 N2 N1 140.9(2) . . . . ?
O1 Cu3 N2 N1 -31.8(2) . . . . ?
N2 N1 C28 N3 1.8(4) . . . . ?
Cu1 N1 C28 N3 156.1(2) . . . . ?
N2 N1 C28 C27 -177.8(4) . . . . ?
Cu1 N1 C28 C27 -23.4(6) . . . . ?
C29 N3 C28 N1 -1.6(4) . . . . ?
N4 N3 C28 N1 -176.6(3) . . . . ?
C29 N3 C28 C27 178.0(4) . . . . ?
N4 N3 C28 C27 2.9(5) . . . . ?
C26 C27 C28 N1 -105.3(4) . . . . ?
C26 C27 C28 N3 75.2(5) . . . . ?
N1 N2 C29 N3 0.4(4) . . . . ?
Cu3 N2 C29 N3 -171.7(2) . . . . ?
N1 N2 C29 C30 179.0(4) . . . . ?
Cu3 N2 C29 C30 6.8(6) . . . . ?
C28 N3 C29 N2 0.7(4) . . . . ?
N4 N3 C29 N2 175.1(3) . . . . ?
C28 N3 C29 C30 -177.9(4) . . . . ?
N4 N3 C29 C30 -3.5(6) . . . . ?
N2 C29 C30 C31 108.0(4) . . . . ?
N3 C29 C30 C31 -73.7(5) . . . . ?
O8 Cu1 N5 C35 33.9(4) . . . . ?
O10 Cu1 N5 C35 130.2(4) . . . . ?
O1 Cu1 N5 C35 -147.0(4) . . . . ?
N1 Cu1 N5 C35 -65.3(4) . . . . ?
O8 Cu1 N5 N6 -151.1(2) . . . . ?
O10 Cu1 N5 N6 -54.7(4) . . . . ?
O1 Cu1 N5 N6 28.0(2) . . . . ?
N1 Cu1 N5 N6 109.7(2) . . . . ?
C35 N5 N6 C34 1.8(4) . . . . ?
Cu1 N5 N6 C34 -174.6(2) . . . . ?
C35 N5 N6 Cu2 -179.2(3) . . . . ?
Cu1 N5 N6 Cu2 4.4(3) . . . . ?
O6 Cu2 N6 C34 -28.7(4) . . . . ?
O1 Cu2 N6 C34 144.1(4) . . . . ?
O6 Cu2 N6 N5 152.7(2) . . . . ?
O1 Cu2 N6 N5 -34.5(2) . . . . ?
N5 N6 C34 N7 -2.1(4) . . . . ?
Cu2 N6 C34 N7 179.2(2) . . . . ?
N5 N6 C34 C33 177.8(4) . . . . ?
Cu2 N6 C34 C33 -0.9(7) . . . . ?
C35 N7 C34 N6 1.7(5) . . . . ?
N8 N7 C34 N6 178.8(3) . . . . ?
C35 N7 C34 C33 -178.3(4) . . . . ?
N8 N7 C34 C33 -1.2(6) . . . . ?
C32 C33 C34 N6 -91.1(5) . . . . ?
C32 C33 C34 N7 88.9(5) . . . . ?
N6 N5 C35 N7 -0.7(4) . . . . ?
Cu1 N5 C35 N7 174.7(2) . . . . ?
N6 N5 C35 C36 178.0(4) . . . . ?
Cu1 N5 C35 C36 -6.6(7) . . . . ?
C34 N7 C35 N5 -0.6(5) . . . . ?
N8 N7 C35 N5 -177.3(3) . . . . ?
C34 N7 C35 C36 -179.3(5) . . . . ?
N8 N7 C35 C36 4.0(7) . . . . ?
N5 C35 C36 C37 -103.5(5) . . . . ?
N7 C35 C36 C37 75.0(6) . . . . ?
